data_4133610
loop_
_publ_author_name
'Xing, Xiangyou'
'Xu, Chen'
'Chen, Bo'
'Li, Chengcheng'
'Virgil, Scott C.'
'Grubbs, Robert H.'

_publ_section_title
;
 Highly Active Platinum Catalysts for Nitrile and Cyanohydrin Hydration:
 Catalyst Design and Ligand Screening via High-Throughput Techniques.
;
_journal_issue 50
_journal_name_full 'Journal of the American Chemical Society'
_journal_page_first 17782
_journal_page_last 17789
_journal_paper_doi 10.1021/jacs.8b11667
_journal_volume 140
_journal_year 2018
_chemical_formula_moiety 'C36 H35 Cl Fe O P3 Pt, C F3 O3 S'
_chemical_formula_sum 'C37 H35 Cl F3 Fe O4 P3 Pt S'
_chemical_formula_weight 1012.01
_space_group_crystal_system triclinic
_space_group_IT_number 2
_space_group_name_Hall '-P 1'
_space_group_name_H-M_alt 'P -1'
_atom_sites_solution_hydrogens geom
_audit_creation_date 2017-07-24
_audit_creation_method
;
Olex2 1.2
(compiled 2017.03.28 svn.r3405 for OlexSys, GUI svn.r5337),
 SHELXL-2017/1,
 and manual edit
;
_cell_angle_alpha 74.877(11)
_cell_angle_beta 79.712(18)
_cell_angle_gamma 89.614(12)
_cell_formula_units_Z 4
_cell_length_a 12.020(4)
_cell_length_b 14.966(4)
_cell_length_c 21.674(7)
_cell_measurement_reflns_used 9596
_cell_measurement_temperature 100
_cell_measurement_theta_max 39.11
_cell_measurement_theta_min 2.18
_cell_volume 3700(2)
_computing_cell_refinement 'SAINT V8.38A (Bruker-AXS, 2016)'
_computing_data_collection 'BIS 2016.1.0.1/29-Jan-2016 && APEX3_2016.9-0'
_computing_data_reduction 'SAINT V8.38A (Bruker-AXS, 2016)'
_computing_molecular_graphics 'DIAMOND 3 (Crystal Impact, 1999)'
_computing_publication_material 'Olex2 (Dolomanov et al., 2009)'
_computing_structure_refinement 'SHELXL-2017/1 (Sheldrick, 2015)'
_computing_structure_solution 'SHELXT-2014/5 (Sheldrick, 2013)'
_diffrn_ambient_temperature 100
_diffrn_detector 'Area Detector'
_diffrn_detector_area_resol_mean 8.33
_diffrn_measured_fraction_theta_full 1.000
_diffrn_measured_fraction_theta_max 0.994
_diffrn_measurement_device '\k-geometry diffractometer'
_diffrn_measurement_device_type 'Bruker KAPPA APEX II ccd'
_diffrn_measurement_method '\f and \w scans'
_diffrn_radiation_monochromator graphite
_diffrn_radiation_source 'fine-focus sealed tube'
_diffrn_radiation_type MoK\a
_diffrn_radiation_wavelength 0.71073
_diffrn_reflns_av_R_equivalents 0.0512
_diffrn_reflns_av_unetI/netI 0.0333
_diffrn_reflns_Laue_measured_fraction_full 1.000
_diffrn_reflns_Laue_measured_fraction_max 0.994
_diffrn_reflns_limit_h_max 23
_diffrn_reflns_limit_h_min -23
_diffrn_reflns_limit_k_max 29
_diffrn_reflns_limit_k_min -29
_diffrn_reflns_limit_l_max 41
_diffrn_reflns_limit_l_min -42
_diffrn_reflns_number 536375
_diffrn_reflns_point_group_measured_fraction_full 1.000
_diffrn_reflns_point_group_measured_fraction_max 0.994
_diffrn_reflns_theta_full 25.000
_diffrn_reflns_theta_max 43.791
_diffrn_reflns_theta_min 0.990
_diffrn_source 'fine-focus sealed tube'
_diffrn_source_current 30
_diffrn_source_power 1.5
_diffrn_source_voltage 50
_diffrn_standards_number 0
_exptl_absorpt_coefficient_mu 4.482
_exptl_absorpt_correction_T_max 1.0000
_exptl_absorpt_correction_T_min 0.7388
_exptl_absorpt_correction_type multi-scan
_exptl_absorpt_process_details
;
SADABS-2016/2 (Bruker,2016/2) was used for absorption correction. 
wR2(int) was 0.0939 before and 0.0489 after correction. 
The Ratio of minimum to maximum transmission is 0.7230. 
The \l/2 correction factor is Not present.
;
_exptl_crystal_colour yellow
_exptl_crystal_colour_primary yellow
_exptl_crystal_density_diffrn 1.817
_exptl_crystal_description plate
_exptl_crystal_F_000 1992
_exptl_crystal_size_max 0.35
_exptl_crystal_size_mid 0.21
_exptl_crystal_size_min 0.08
_refine_diff_density_max 3.168
_refine_diff_density_min -1.186
_refine_diff_density_rms 0.138
_refine_ls_extinction_method none
_refine_ls_goodness_of_fit_ref 1.007
_refine_ls_hydrogen_treatment constr
_refine_ls_matrix_type full
_refine_ls_number_parameters 958
_refine_ls_number_reflns 56884
_refine_ls_number_restraints 57
_refine_ls_restrained_S_all 1.006
_refine_ls_R_factor_all 0.0448
_refine_ls_R_factor_gt 0.0262
_refine_ls_shift/su_max 0.007
_refine_ls_shift/su_mean 0.000
_refine_ls_structure_factor_coef Fsqd
_refine_ls_weighting_details 'w=1/[\s^2^(Fo^2^)+(0.0221P)^2^+1.6715P] where P=(Fo^2^+2Fc^2^)/3'
_refine_ls_weighting_scheme calc
_refine_ls_wR_factor_gt 0.0493
_refine_ls_wR_factor_ref 0.0531
_reflns_Friedel_coverage 0.000
_reflns_number_gt 44807
_reflns_number_total 56884
_reflns_threshold_expression 'I > 2\s(I)'
_cod_data_source_file ja8b11667_si_002.cif
_cod_data_source_block a17006
_cod_database_code 4133610
_shelx_shelxl_version_number 2017/1
_shelx_space_group_comment
;
The symmetry employed for this shelxl refinement is uniquely defined
by the following loop, which should always be used as a source of
symmetry information in preference to the above space-group names.
They are only intended as comments.
;

loop_
_space_group_symop_operation_xyz
'x, y, z'
'-x, -y, -z'

loop_
_atom_site_label
_atom_site_type_symbol
_atom_site_fract_x
_atom_site_fract_y
_atom_site_fract_z
_atom_site_U_iso_or_equiv
_atom_site_adp_type
_atom_site_occupancy
_atom_site_site_symmetry_order
_atom_site_calc_flag
_atom_site_refinement_flags_posn
_atom_site_refinement_flags_adp
_atom_site_refinement_flags_occupancy
_atom_site_disorder_assembly
_atom_site_disorder_group
Pt1 Pt 0.18114(2) 0.64615(2) 0.07973(2) 0.00851(1) Uani 1 1 d . . . . .
Fe1 Fe 0.30248(2) 0.91039(2) 0.08120(2) 0.01044(3) Uani 1 1 d . . . . .
Cl1 Cl 0.07685(3) 0.59876(2) 0.01157(2) 0.01543(5) Uani 1 1 d . . . . .
P1 P 0.28379(2) 0.67793(2) 0.15002(2) 0.01003(4) Uani 1 1 d . . . . .
P2 P 0.09943(2) 0.79098(2) 0.04815(2) 0.00878(4) Uani 1 1 d . . . . .
P3 P 0.25050(3) 0.50046(2) 0.09031(2) 0.01368(5) Uani 1 1 d . . . . .
O1 O 0.32142(10) 0.46597(7) 0.14700(6) 0.0251(2) Uani 1 1 d . . . . .
H1 H 0.346632 0.413772 0.146042 0.038 Uiso 1 1 calc R U . . .
C1 C 0.43129(10) 0.64755(8) 0.13689(6) 0.01322(18) Uani 1 1 d . . . . .
C2 C 0.49445(10) 0.67969(9) 0.07428(6) 0.0157(2) Uani 1 1 d . . . . .
H2 H 0.457459 0.704349 0.038640 0.019 Uiso 1 1 calc R U . . .
C3 C 0.61186(11) 0.67554(10) 0.06415(7) 0.0192(2) Uani 1 1 d . . . . .
H3 H 0.655121 0.699041 0.021724 0.023 Uiso 1 1 calc R U . . .
C4 C 0.66590(12) 0.63715(10) 0.11590(8) 0.0222(2) Uani 1 1 d . . . . .
H4 H 0.746080 0.635105 0.108918 0.027 Uiso 1 1 calc R U . . .
C5 C 0.60271(12) 0.60168(10) 0.17796(7) 0.0223(3) Uani 1 1 d . . . . .
H5 H 0.639522 0.573494 0.213054 0.027 Uiso 1 1 calc R U . . .
C6 C 0.48578(11) 0.60751(9) 0.18860(7) 0.0181(2) Uani 1 1 d . . . . .
H6 H 0.442786 0.584223 0.231116 0.022 Uiso 1 1 calc R U . . .
C7 C 0.22204(10) 0.62176(8) 0.23417(5) 0.01225(17) Uani 1 1 d . . . . .
C8 C 0.14686(10) 0.54494(8) 0.25132(6) 0.01447(19) Uani 1 1 d . . . . .
H8 H 0.127301 0.519540 0.218642 0.017 Uiso 1 1 calc R U . . .
C9 C 0.10055(11) 0.50559(9) 0.31654(6) 0.0170(2) Uani 1 1 d . . . . .
H9 H 0.049679 0.453106 0.328157 0.020 Uiso 1 1 calc R U . . .
C10 C 0.12817(11) 0.54247(9) 0.36467(6) 0.0176(2) Uani 1 1 d . . . . .
H10 H 0.095961 0.515449 0.408983 0.021 Uiso 1 1 calc R U . . .
C11 C 0.20272(13) 0.61869(10) 0.34796(6) 0.0208(2) Uani 1 1 d . . . . .
H11 H 0.221971 0.643938 0.380780 0.025 Uiso 1 1 calc R U . . .
C12 C 0.24936(12) 0.65819(9) 0.28296(6) 0.0187(2) Uani 1 1 d . . . . .
H12 H 0.300372 0.710536 0.271645 0.022 Uiso 1 1 calc R U . . .
C13 C 0.30563(9) 0.79566(8) 0.15371(5) 0.01091(16) Uani 1 1 d . . . . .
C14 C 0.22055(10) 0.85540(8) 0.17356(5) 0.01295(18) Uani 1 1 d . . . . .
H14 H 0.141811 0.840110 0.186951 0.016 Uiso 1 1 calc R U . . .
C15 C 0.27468(11) 0.94154(8) 0.16970(6) 0.01525(19) Uani 1 1 d . . . . .
H15 H 0.238137 0.993840 0.179708 0.018 Uiso 1 1 calc R U . . .
C16 C 0.39270(11) 0.93586(8) 0.14833(6) 0.01503(19) Uani 1 1 d . . . . .
H16 H 0.448535 0.983770 0.141549 0.018 Uiso 1 1 calc R U . . .
C17 C 0.41302(10) 0.84642(8) 0.13882(6) 0.01359(18) Uani 1 1 d . . . . .
H17 H 0.484748 0.823906 0.125058 0.016 Uiso 1 1 calc R U . . .
C18 C 0.20079(9) 0.88628(8) 0.02328(5) 0.01134(16) Uani 1 1 d . . . . .
C19 C 0.31601(10) 0.87567(9) -0.00492(5) 0.01398(18) Uani 1 1 d . . . . .
H19 H 0.346428 0.820927 -0.014304 0.017 Uiso 1 1 calc R U . . .
C20 C 0.37636(11) 0.96111(10) -0.01631(6) 0.0185(2) Uani 1 1 d . . . . .
H20 H 0.454393 0.973444 -0.034635 0.022 Uiso 1 1 calc R U . . .
C21 C 0.30052(12) 1.02527(9) 0.00430(6) 0.0190(2) Uani 1 1 d . . . . .
H21 H 0.319253 1.087666 0.002263 0.023 Uiso 1 1 calc R U . . .
C22 C 0.19154(11) 0.98001(8) 0.02856(6) 0.01491(19) Uani 1 1 d . . . . .
H22 H 0.124845 1.006865 0.045206 0.018 Uiso 1 1 calc R U . . .
C23 C -0.01139(9) 0.81418(8) 0.10971(5) 0.01168(17) Uani 1 1 d . . . . .
C24 C -0.03782(11) 0.75019(9) 0.17044(6) 0.0164(2) Uani 1 1 d . . . . .
H24 H 0.000473 0.693768 0.178771 0.020 Uiso 1 1 calc R U . . .
C25 C -0.12023(13) 0.76891(11) 0.21886(7) 0.0238(3) Uani 1 1 d . . . . .
H25 H -0.138026 0.725344 0.260205 0.029 Uiso 1 1 calc R U . . .
C26 C -0.17629(13) 0.85115(12) 0.20667(8) 0.0266(3) Uani 1 1 d . . . . .
H26 H -0.231548 0.864262 0.240001 0.032 Uiso 1 1 calc R U . . .
C27 C -0.15221(12) 0.91422(11) 0.14624(8) 0.0238(3) Uani 1 1 d . . . . .
H27 H -0.191866 0.969956 0.137881 0.029 Uiso 1 1 calc R U . . .
C28 C -0.07000(11) 0.89596(9) 0.09781(6) 0.0164(2) Uani 1 1 d . . . . .
H28 H -0.053545 0.939361 0.056340 0.020 Uiso 1 1 calc R U . . .
C29 C 0.03494(10) 0.80769(8) -0.02397(6) 0.01235(17) Uani 1 1 d . . . . .
C30 C -0.08148(11) 0.80054(9) -0.02080(7) 0.0165(2) Uani 1 1 d . . . . .
H30 H -0.130821 0.785825 0.020245 0.020 Uiso 1 1 calc R U . . .
C31 C -0.12594(13) 0.81488(10) -0.07761(7) 0.0218(3) Uani 1 1 d . . . . .
H31 H -0.205531 0.810959 -0.075154 0.026 Uiso 1 1 calc R U . . .
C32 C -0.05469(15) 0.83480(10) -0.13758(7) 0.0259(3) Uani 1 1 d . . . . .
H32 H -0.085179 0.844854 -0.176245 0.031 Uiso 1 1 calc R U . . .
C33 C 0.06163(15) 0.84000(12) -0.14091(7) 0.0277(3) Uani 1 1 d . . . . .
H33 H 0.110730 0.852834 -0.181984 0.033 Uiso 1 1 calc R U . . .
C34 C 0.10670(12) 0.82657(10) -0.08460(6) 0.0205(2) Uani 1 1 d . . . . .
H34 H 0.186363 0.830211 -0.087283 0.025 Uiso 1 1 calc R U . . .
C35 C 0.34257(14) 0.49898(11) 0.01583(8) 0.0278(3) Uani 1 1 d . . . . .
H35A H 0.298067 0.505308 -0.018697 0.042 Uiso 1 1 calc R U . . .
H35B H 0.381148 0.440279 0.021567 0.042 Uiso 1 1 calc R U . . .
H35C H 0.398850 0.550542 0.003884 0.042 Uiso 1 1 calc R U . . .
C36 C 0.14626(13) 0.40822(9) 0.10474(8) 0.0220(3) Uani 1 1 d . . . . .
H36A H 0.090302 0.407977 0.143676 0.033 Uiso 1 1 calc R U . . .
H36B H 0.183313 0.348814 0.111171 0.033 Uiso 1 1 calc R U . . .
H36C H 0.108343 0.417580 0.067225 0.033 Uiso 1 1 calc R U . . .
S1 S 0.56777(3) 0.76817(2) 0.37528(2) 0.01458(5) Uani 1 1 d D . . . .
F1 F 0.55571(9) 0.90029(6) 0.27028(4) 0.02599(18) Uani 1 1 d D . . . .
F2 F 0.40468(9) 0.81316(9) 0.30921(7) 0.0390(3) Uani 1 1 d D . . . .
F3 F 0.55030(11) 0.76276(7) 0.25753(5) 0.0349(2) Uani 1 1 d D . . . .
O2 O 0.68794(9) 0.78701(8) 0.35785(6) 0.0237(2) Uani 1 1 d D . . . .
O3 O 0.50749(11) 0.81994(8) 0.41687(5) 0.0272(2) Uani 1 1 d D . . . .
O4 O 0.53495(10) 0.67036(7) 0.39293(6) 0.0268(2) Uani 1 1 d D . . . .
C37 C 0.51690(12) 0.81338(9) 0.29888(7) 0.0192(2) Uani 1 1 d D . . . .
Pt1B Pt 0.79337(2) 0.34105(2) 0.42481(2) 0.00846(1) Uani 1 1 d . . . . .
Fe1B Fe 0.70200(2) 0.07067(2) 0.40448(2) 0.01065(3) Uani 1 1 d . . . . .
Cl1B Cl 0.91087(3) 0.39203(2) 0.48545(2) 0.01414(4) Uani 1 1 d . . . . .
P1B P 0.69204(2) 0.30966(2) 0.35413(2) 0.01003(4) Uani 1 1 d . . . . .
P2B P 0.87604(2) 0.19711(2) 0.45685(2) 0.00946(4) Uani 1 1 d . . . . .
P3B P 0.72347(3) 0.48649(2) 0.41718(2) 0.01226(5) Uani 1 1 d . . . . .
O1B O 0.63727(9) 0.51727(7) 0.36839(5) 0.02020(18) Uani 1 1 d . . . . .
H1B H 0.608787 0.567175 0.372716 0.030 Uiso 1 1 calc R U . . .
C1B C 0.54308(10) 0.33389(8) 0.37006(6) 0.01278(17) Uani 1 1 d . . . . .
C2B C 0.48506(11) 0.30110(9) 0.43405(6) 0.01540(19) Uani 1 1 d . . . . .
H2B H 0.525354 0.275090 0.467991 0.018 Uiso 1 1 calc R U . . .
C3B C 0.36750(11) 0.30675(9) 0.44786(7) 0.0188(2) Uani 1 1 d . . . . .
H3B H 0.327584 0.283555 0.491151 0.023 Uiso 1 1 calc R U . . .
C4B C 0.30894(12) 0.34631(10) 0.39826(8) 0.0227(3) Uani 1 1 d . . . . .
H4B H 0.229016 0.349930 0.407668 0.027 Uiso 1 1 calc R U . . .
C5B C 0.36731(12) 0.38059(11) 0.33486(8) 0.0237(3) Uani 1 1 d . . . . .
H5B H 0.327257 0.408427 0.301174 0.028 Uiso 1 1 calc R U . . .
C6B C 0.48407(11) 0.37422(9) 0.32065(7) 0.0184(2) Uani 1 1 d . . . . .
H6B H 0.523632 0.397352 0.277279 0.022 Uiso 1 1 calc R U . . .
C7B C 0.75258(10) 0.37300(8) 0.27105(5) 0.01243(17) Uani 1 1 d . . . . .
C8B C 0.83186(10) 0.44625(8) 0.25759(6) 0.01437(19) Uani 1 1 d . . . . .
H8B H 0.852409 0.466728 0.292139 0.017 Uiso 1 1 calc R U . . .
C9B C 0.88104(11) 0.48952(9) 0.19335(6) 0.0174(2) Uani 1 1 d . . . . .
H9B H 0.934933 0.539496 0.184376 0.021 Uiso 1 1 calc R U . . .
C10B C 0.85182(11) 0.46008(9) 0.14243(6) 0.0177(2) Uani 1 1 d . . . . .
H10B H 0.885990 0.489589 0.098833 0.021 Uiso 1 1 calc R U . . .
C11B C 0.77264(12) 0.38751(10) 0.15538(6) 0.0197(2) Uani 1 1 d . . . . .
H11B H 0.752131 0.367411 0.120665 0.024 Uiso 1 1 calc R U . . .
C12B C 0.72343(12) 0.34432(9) 0.21918(6) 0.0180(2) Uani 1 1 d . . . . .
H12B H 0.669250 0.294627 0.227824 0.022 Uiso 1 1 calc R U . . .
C13B C 0.67990(10) 0.19414(8) 0.34390(5) 0.01205(17) Uani 1 1 d . . . . .
C14B C 0.76674(12) 0.14537(9) 0.31304(6) 0.0164(2) Uani 1 1 d . . . . .
H14B H 0.843425 0.166356 0.296822 0.020 Uiso 1 1 calc R U . . .
C15B C 0.71761(14) 0.05994(9) 0.31105(7) 0.0215(2) Uani 1 1 d . . . . .
H15B H 0.755998 0.014061 0.293292 0.026 Uiso 1 1 calc R U . . .
C16B C 0.60146(12) 0.05524(9) 0.34016(7) 0.0191(2) Uani 1 1 d . . . . .
H16B H 0.548993 0.005417 0.345497 0.023 Uiso 1 1 calc R U . . .
C17B C 0.57702(11) 0.13749(8) 0.35993(6) 0.01474(19) Uani 1 1 d . . . . .
H17B H 0.505254 0.152616 0.380218 0.018 Uiso 1 1 calc R U . . .
C18B C 0.79514(9) 0.09207(7) 0.46760(5) 0.01082(16) Uani 1 1 d . . . . .
C19B C 0.67840(10) 0.07263(8) 0.49892(6) 0.01376(18) Uani 1 1 d . . . . .
H19B H 0.631084 0.112605 0.518469 0.017 Uiso 1 1 calc R U . . .
C20B C 0.64645(10) -0.01734(9) 0.49536(6) 0.0167(2) Uani 1 1 d . . . . .
H20B H 0.574095 -0.047699 0.512444 0.020 Uiso 1 1 calc R U . . .
C21B C 0.74070(11) -0.05371(8) 0.46211(7) 0.0172(2) Uani 1 1 d . . . . .
H21B H 0.742127 -0.112302 0.452709 0.021 Uiso 1 1 calc R U . . .
C22B C 0.83299(10) 0.01251(8) 0.44516(6) 0.01427(19) Uani 1 1 d . . . . .
H22B H 0.906757 0.005467 0.422906 0.017 Uiso 1 1 calc R U . . .
C23B C 1.00358(10) 0.19030(8) 0.39966(6) 0.01254(17) Uani 1 1 d . . . . .
C24B C 1.02370(11) 0.25413(9) 0.33868(6) 0.0175(2) Uani 1 1 d . . . . .
H24B H 0.971065 0.300667 0.327814 0.021 Uiso 1 1 calc R U . . .
C25B C 1.12073(13) 0.24981(12) 0.29371(7) 0.0268(3) Uani 1 1 d . . . . .
H25B H 1.134030 0.293130 0.252156 0.032 Uiso 1 1 calc R U . . .
C26B C 1.19767(13) 0.18240(13) 0.30962(8) 0.0304(3) Uani 1 1 d . . . . .
H26B H 1.263992 0.179751 0.278968 0.036 Uiso 1 1 calc R U . . .
C27B C 1.17849(12) 0.11851(12) 0.37018(8) 0.0259(3) Uani 1 1 d . . . . .
H27B H 1.231589 0.072276 0.380782 0.031 Uiso 1 1 calc R U . . .
C28B C 1.08195(11) 0.12216(9) 0.41517(7) 0.0178(2) Uani 1 1 d . . . . .
H28B H 1.068951 0.078393 0.456543 0.021 Uiso 1 1 calc R U . . .
C29B C 0.91680(10) 0.17777(8) 0.53638(6) 0.01335(18) Uani 1 1 d . . . . .
C30B C 1.02565(11) 0.19867(9) 0.54397(7) 0.0178(2) Uani 1 1 d . . . . .
H30B H 1.082596 0.222350 0.506719 0.021 Uiso 1 1 calc R U . . .
C31B C 1.05127(13) 0.18502(11) 0.60576(8) 0.0228(3) Uani 1 1 d . . . . .
H31B H 1.125572 0.199376 0.610579 0.027 Uiso 1 1 calc R U . . .
C32B C 0.96850(15) 0.15047(12) 0.66039(8) 0.0272(3) Uani 1 1 d . . . . .
H32B H 0.986571 0.140152 0.702540 0.033 Uiso 1 1 calc R U . . .
C33B C 0.85968(15) 0.13103(13) 0.65354(7) 0.0280(3) Uani 1 1 d . . . . .
H33B H 0.802767 0.108238 0.690951 0.034 Uiso 1 1 calc R U . . .
C34B C 0.83376(12) 0.14492(10) 0.59178(6) 0.0205(2) Uani 1 1 d . . . . .
H34B H 0.758837 0.131926 0.587247 0.025 Uiso 1 1 calc R U . . .
C35B C 0.64968(12) 0.48795(10) 0.49676(7) 0.0210(2) Uani 1 1 d . . . . .
H35D H 0.593936 0.435867 0.513285 0.031 Uiso 1 1 calc R U . . .
H35E H 0.610928 0.546278 0.494159 0.031 Uiso 1 1 calc R U . . .
H35F H 0.703958 0.482499 0.526204 0.031 Uiso 1 1 calc R U . . .
C36B C 0.82687(12) 0.58161(9) 0.39457(7) 0.0198(2) Uani 1 1 d . . . . .
H36D H 0.872554 0.575117 0.428573 0.030 Uiso 1 1 calc R U . . .
H36E H 0.788107 0.640195 0.389453 0.030 Uiso 1 1 calc R U . . .
H36F H 0.876125 0.581195 0.353419 0.030 Uiso 1 1 calc R U . . .
S1B S 0.45167(6) 0.23788(3) 0.11636(2) 0.01617(9) Uani 0.7838(18) 1 d D . P A 1
F1B F 0.58332(12) 0.11471(12) 0.17218(8) 0.0423(4) Uani 0.7838(18) 1 d D . P A 1
F2B F 0.40956(12) 0.09415(8) 0.21843(6) 0.0247(3) Uani 0.7838(18) 1 d D . P A 1
F3B F 0.5067(2) 0.20430(15) 0.23084(10) 0.0356(5) Uani 0.7838(18) 1 d D . P A 1
O2B O 0.55315(13) 0.29386(10) 0.08563(7) 0.0282(3) Uani 0.7838(18) 1 d D . P A 1
O3B O 0.41848(19) 0.17723(14) 0.08032(9) 0.0262(4) Uani 0.7838(18) 1 d D . P A 1
O4B O 0.35921(13) 0.28583(11) 0.14466(8) 0.0299(3) Uani 0.7838(18) 1 d D . P A 1
C37B C 0.49030(18) 0.15846(17) 0.18791(9) 0.0188(3) Uani 0.7838(18) 1 d D . P A 1
S1C S 0.41697(19) 0.23198(13) 0.12585(10) 0.0154(4) Uiso 0.2162(18) 1 d D . P A 2
F1C F 0.4741(5) 0.0925(4) 0.2133(3) 0.0339(11) Uiso 0.2162(18) 1 d D . P A 2
F2C F 0.6128(4) 0.1894(4) 0.1627(2) 0.0328(11) Uiso 0.2162(18) 1 d D . P A 2
F3C F 0.4907(8) 0.2253(6) 0.2330(4) 0.0283(17) Uiso 0.2162(18) 1 d D . P A 2
O2C O 0.3042(4) 0.2147(3) 0.1611(2) 0.0218(9) Uiso 0.2162(18) 1 d D . P A 2
O3C O 0.4498(6) 0.1838(6) 0.0773(4) 0.0246(16) Uiso 0.2162(18) 1 d D . P A 2
O4C O 0.4557(4) 0.3298(3) 0.1062(3) 0.0239(10) Uiso 0.2162(18) 1 d D . P A 2
C37C C 0.5027(7) 0.1831(5) 0.1861(4) 0.0205(18) Uiso 0.2162(18) 1 d D . P A 2

loop_
_atom_site_aniso_label
_atom_site_aniso_U_11
_atom_site_aniso_U_22
_atom_site_aniso_U_33
_atom_site_aniso_U_23
_atom_site_aniso_U_13
_atom_site_aniso_U_12
Pt1 0.01017(2) 0.00758(1) 0.00849(2) -0.00280(1) -0.00257(1) 0.00104(1)
Fe1 0.01221(6) 0.00999(6) 0.00873(6) -0.00181(5) -0.00181(5) -0.00202(5)
Cl1 0.02148(12) 0.01155(10) 0.01669(11) -0.00527(9) -0.01010(10) 0.00050(9)
P1 0.01182(11) 0.00972(11) 0.00898(11) -0.00217(8) -0.00349(9) 0.00049(9)
P2 0.00971(10) 0.00831(10) 0.00825(10) -0.00212(8) -0.00154(8) 0.00069(8)
P3 0.01558(13) 0.00956(11) 0.01801(13) -0.00564(10) -0.00575(10) 0.00350(10)
O1 0.0340(6) 0.0142(4) 0.0352(6) -0.0100(4) -0.0232(5) 0.0107(4)
C1 0.0135(4) 0.0126(4) 0.0148(4) -0.0042(4) -0.0050(3) 0.0026(3)
C2 0.0151(5) 0.0183(5) 0.0149(5) -0.0056(4) -0.0036(4) 0.0040(4)
C3 0.0155(5) 0.0197(5) 0.0221(6) -0.0063(4) -0.0017(4) 0.0037(4)
C4 0.0148(5) 0.0218(6) 0.0301(7) -0.0058(5) -0.0061(5) 0.0045(4)
C5 0.0180(5) 0.0239(6) 0.0250(6) -0.0020(5) -0.0103(5) 0.0058(5)
C6 0.0170(5) 0.0185(5) 0.0181(5) -0.0011(4) -0.0075(4) 0.0026(4)
C7 0.0139(4) 0.0123(4) 0.0103(4) -0.0014(3) -0.0036(3) -0.0007(3)
C8 0.0151(5) 0.0138(4) 0.0144(5) -0.0026(4) -0.0039(4) -0.0023(4)
C9 0.0160(5) 0.0162(5) 0.0162(5) -0.0002(4) -0.0020(4) -0.0039(4)
C10 0.0185(5) 0.0188(5) 0.0124(5) 0.0004(4) -0.0010(4) -0.0009(4)
C11 0.0298(7) 0.0206(6) 0.0106(5) -0.0023(4) -0.0028(4) -0.0055(5)
C12 0.0268(6) 0.0173(5) 0.0110(4) -0.0018(4) -0.0032(4) -0.0085(4)
C13 0.0129(4) 0.0107(4) 0.0090(4) -0.0022(3) -0.0025(3) -0.0015(3)
C14 0.0152(4) 0.0132(4) 0.0098(4) -0.0033(3) -0.0003(3) -0.0009(3)
C15 0.0207(5) 0.0131(4) 0.0127(4) -0.0056(4) -0.0019(4) -0.0010(4)
C16 0.0183(5) 0.0143(4) 0.0133(4) -0.0047(4) -0.0032(4) -0.0042(4)
C17 0.0138(4) 0.0148(4) 0.0128(4) -0.0038(4) -0.0040(3) -0.0017(4)
C18 0.0124(4) 0.0108(4) 0.0101(4) -0.0014(3) -0.0022(3) -0.0014(3)
C19 0.0126(4) 0.0194(5) 0.0095(4) -0.0038(4) -0.0010(3) -0.0016(4)
C20 0.0175(5) 0.0246(6) 0.0105(4) -0.0004(4) -0.0010(4) -0.0082(4)
C21 0.0257(6) 0.0137(5) 0.0157(5) 0.0020(4) -0.0072(4) -0.0065(4)
C22 0.0192(5) 0.0099(4) 0.0161(5) -0.0019(4) -0.0067(4) -0.0002(4)
C23 0.0115(4) 0.0124(4) 0.0107(4) -0.0029(3) -0.0009(3) 0.0010(3)
C24 0.0169(5) 0.0158(5) 0.0134(5) -0.0007(4) 0.0008(4) 0.0000(4)
C25 0.0250(6) 0.0254(6) 0.0149(5) -0.0017(5) 0.0066(5) -0.0024(5)
C26 0.0230(6) 0.0293(7) 0.0237(6) -0.0095(5) 0.0091(5) 0.0008(5)
C27 0.0206(6) 0.0226(6) 0.0259(7) -0.0080(5) 0.0040(5) 0.0068(5)
C28 0.0156(5) 0.0159(5) 0.0163(5) -0.0037(4) -0.0006(4) 0.0041(4)
C29 0.0160(4) 0.0108(4) 0.0112(4) -0.0032(3) -0.0048(3) 0.0008(3)
C30 0.0164(5) 0.0169(5) 0.0193(5) -0.0071(4) -0.0080(4) 0.0026(4)
C31 0.0254(6) 0.0194(5) 0.0279(7) -0.0112(5) -0.0167(5) 0.0055(5)
C32 0.0418(8) 0.0203(6) 0.0213(6) -0.0062(5) -0.0197(6) 0.0013(6)
C33 0.0366(8) 0.0341(8) 0.0119(5) -0.0040(5) -0.0060(5) -0.0083(6)
C34 0.0226(6) 0.0273(6) 0.0116(5) -0.0051(4) -0.0027(4) -0.0050(5)
C35 0.0286(7) 0.0224(6) 0.0314(8) -0.0128(6) 0.0050(6) 0.0066(5)
C36 0.0246(6) 0.0102(4) 0.0322(7) -0.0038(4) -0.0103(5) 0.0001(4)
S1 0.01693(12) 0.01233(11) 0.01275(11) -0.00164(9) -0.00074(9) 0.00302(9)
F1 0.0418(5) 0.0161(4) 0.0203(4) -0.0009(3) -0.0120(4) 0.0024(4)
F2 0.0216(4) 0.0435(6) 0.0611(8) -0.0196(6) -0.0232(5) 0.0048(4)
F3 0.0580(7) 0.0293(5) 0.0277(5) -0.0182(4) -0.0188(5) 0.0075(5)
O2 0.0164(4) 0.0290(5) 0.0265(5) -0.0057(4) -0.0079(4) 0.0037(4)
O3 0.0381(6) 0.0239(5) 0.0167(4) -0.0064(4) 0.0035(4) 0.0104(4)
O4 0.0272(5) 0.0120(4) 0.0333(6) 0.0004(4) 0.0051(4) 0.0031(4)
C37 0.0215(6) 0.0174(5) 0.0229(6) -0.0080(4) -0.0111(5) 0.0020(4)
Pt1B 0.01084(2) 0.00678(1) 0.00799(1) -0.00184(1) -0.00255(1) 0.00154(1)
Fe1B 0.01285(6) 0.00749(6) 0.01144(6) -0.00189(5) -0.00274(5) 0.00072(5)
Cl1B 0.01874(11) 0.01111(10) 0.01456(11) -0.00376(8) -0.00768(9) 0.00038(9)
P1B 0.01242(11) 0.00814(10) 0.00932(11) -0.00073(8) -0.00374(9) 0.00035(9)
P2B 0.01143(11) 0.00849(10) 0.00878(10) -0.00226(8) -0.00285(8) 0.00236(8)
P3B 0.01353(12) 0.00775(10) 0.01589(13) -0.00323(9) -0.00366(10) 0.00216(9)
O1B 0.0252(5) 0.0125(4) 0.0270(5) -0.0065(3) -0.0137(4) 0.0080(3)
C1B 0.0133(4) 0.0106(4) 0.0144(4) -0.0013(3) -0.0050(3) 0.0004(3)
C2B 0.0165(5) 0.0146(5) 0.0146(5) -0.0030(4) -0.0028(4) 0.0023(4)
C3B 0.0166(5) 0.0176(5) 0.0211(6) -0.0051(4) -0.0003(4) 0.0009(4)
C4B 0.0146(5) 0.0209(6) 0.0309(7) -0.0038(5) -0.0046(5) 0.0019(4)
C5B 0.0164(5) 0.0260(6) 0.0272(7) 0.0002(5) -0.0107(5) 0.0029(5)
C6B 0.0158(5) 0.0193(5) 0.0184(5) 0.0005(4) -0.0069(4) 0.0010(4)
C7B 0.0144(4) 0.0112(4) 0.0107(4) -0.0003(3) -0.0036(3) -0.0008(3)
C8B 0.0151(5) 0.0137(4) 0.0133(4) -0.0014(4) -0.0033(4) -0.0019(4)
C9B 0.0164(5) 0.0166(5) 0.0161(5) 0.0004(4) -0.0021(4) -0.0036(4)
C10B 0.0190(5) 0.0178(5) 0.0126(5) 0.0010(4) -0.0008(4) 0.0002(4)
C11B 0.0269(6) 0.0201(5) 0.0106(4) -0.0006(4) -0.0040(4) -0.0039(5)
C12B 0.0245(6) 0.0171(5) 0.0112(4) -0.0007(4) -0.0044(4) -0.0070(4)
C13B 0.0163(4) 0.0097(4) 0.0101(4) -0.0014(3) -0.0040(3) -0.0005(3)
C14B 0.0229(5) 0.0143(5) 0.0111(4) -0.0039(4) -0.0002(4) 0.0005(4)
C15B 0.0345(7) 0.0155(5) 0.0167(5) -0.0088(4) -0.0039(5) 0.0008(5)
C16B 0.0271(6) 0.0137(5) 0.0193(5) -0.0048(4) -0.0110(5) -0.0028(4)
C17B 0.0175(5) 0.0118(4) 0.0156(5) -0.0016(4) -0.0080(4) -0.0015(4)
C18B 0.0114(4) 0.0093(4) 0.0108(4) -0.0007(3) -0.0023(3) 0.0014(3)
C19B 0.0128(4) 0.0159(5) 0.0105(4) -0.0003(3) -0.0014(3) 0.0017(4)
C20B 0.0138(5) 0.0142(5) 0.0181(5) 0.0027(4) -0.0034(4) -0.0012(4)
C21B 0.0172(5) 0.0084(4) 0.0254(6) -0.0008(4) -0.0073(4) 0.0012(4)
C22B 0.0129(4) 0.0094(4) 0.0205(5) -0.0037(4) -0.0035(4) 0.0027(3)
C23B 0.0115(4) 0.0127(4) 0.0135(4) -0.0041(3) -0.0015(3) 0.0012(3)
C24B 0.0182(5) 0.0185(5) 0.0138(5) -0.0025(4) -0.0004(4) 0.0016(4)
C25B 0.0238(6) 0.0346(8) 0.0169(6) -0.0036(5) 0.0052(5) -0.0003(6)
C26B 0.0197(6) 0.0420(9) 0.0285(7) -0.0150(7) 0.0063(5) 0.0041(6)
C27B 0.0161(5) 0.0300(7) 0.0327(8) -0.0129(6) -0.0002(5) 0.0083(5)
C28B 0.0137(5) 0.0174(5) 0.0224(6) -0.0056(4) -0.0030(4) 0.0049(4)
C29B 0.0183(5) 0.0119(4) 0.0116(4) -0.0037(3) -0.0068(4) 0.0042(4)
C30B 0.0186(5) 0.0185(5) 0.0201(5) -0.0076(4) -0.0096(4) 0.0048(4)
C31B 0.0254(6) 0.0248(6) 0.0262(7) -0.0135(5) -0.0160(5) 0.0095(5)
C32B 0.0381(8) 0.0312(7) 0.0193(6) -0.0116(5) -0.0167(6) 0.0114(6)
C33B 0.0351(8) 0.0375(8) 0.0125(5) -0.0064(5) -0.0072(5) 0.0025(6)
C34B 0.0231(6) 0.0265(6) 0.0120(5) -0.0043(4) -0.0048(4) 0.0005(5)
C35B 0.0220(6) 0.0192(5) 0.0212(6) -0.0077(5) 0.0010(5) 0.0052(5)
C36B 0.0188(5) 0.0100(4) 0.0285(6) -0.0012(4) -0.0045(5) 0.0000(4)
S1B 0.0179(2) 0.01566(17) 0.01438(17) -0.00168(13) -0.00508(16) 0.00255(15)
F1B 0.0264(6) 0.0496(9) 0.0413(8) 0.0034(7) -0.0047(6) 0.0220(6)
F2B 0.0351(7) 0.0142(4) 0.0207(5) -0.0023(4) 0.0024(4) -0.0046(4)
F3B 0.0539(13) 0.0334(11) 0.0229(7) -0.0024(7) -0.0227(7) -0.0147(10)
O2B 0.0315(7) 0.0259(7) 0.0220(6) -0.0005(5) 0.0005(5) -0.0100(6)
O3B 0.0313(10) 0.0312(9) 0.0210(7) -0.0099(6) -0.0128(7) -0.0002(8)
O4B 0.0306(7) 0.0242(7) 0.0342(8) -0.0076(6) -0.0050(6) 0.0142(6)
C37B 0.0186(8) 0.0194(9) 0.0170(7) -0.0004(6) -0.0066(6) 0.0012(7)

loop_
_atom_type_symbol
_atom_type_description
_atom_type_scat_dispersion_real
_atom_type_scat_dispersion_imag
_atom_type_scat_source
C C 0.0033 0.0016 'International Tables Vol C Tables 4.2.6.8 and 6.1.1.4'
H H 0.0000 0.0000 'International Tables Vol C Tables 4.2.6.8 and 6.1.1.4'
Cl Cl 0.1484 0.1585 'International Tables Vol C Tables 4.2.6.8 and 6.1.1.4'
F F 0.0171 0.0103 'International Tables Vol C Tables 4.2.6.8 and 6.1.1.4'
Fe Fe 0.3463 0.8444 'International Tables Vol C Tables 4.2.6.8 and 6.1.1.4'
O O 0.0106 0.0060 'International Tables Vol C Tables 4.2.6.8 and 6.1.1.4'
P P 0.1023 0.0942 'International Tables Vol C Tables 4.2.6.8 and 6.1.1.4'
Pt Pt -1.7033 8.3905 'International Tables Vol C Tables 4.2.6.8 and 6.1.1.4'
S S 0.1246 0.1234 'International Tables Vol C Tables 4.2.6.8 and 6.1.1.4'

loop_
_exptl_crystal_face_index_h
_exptl_crystal_face_index_k
_exptl_crystal_face_index_l
_exptl_crystal_face_perp_dist
0.00 -1.00 0.00 0.0310
0.00 1.00 0.00 0.0390
1.00 0.00 0.00 0.1450
-1.00 -1.00 1.00 0.1260
1.00 1.00 -1.00 0.1260
2.00 7.00 5.00 0.0570
1.00 0.00 2.00 0.1070
-1.00 0.00 -2.00 0.0860
1.00 0.00 -2.00 0.1630
-1.00 0.00 2.00 0.1370
0.00 -1.00 -3.00 0.1260
-1.00 3.00 4.00 0.1310
-1.00 -1.00 -2.00 0.0690
-1.00 -3.00 2.00 0.0890
2.00 3.00 2.00 0.0980
1.00 6.00 3.00 0.0500
1.00 3.00 3.00 0.0600

loop_
_geom_angle_atom_site_label_1
_geom_angle_atom_site_label_2
_geom_angle_atom_site_label_3
_geom_angle
P1 Pt1 P3 92.59(2)
P1 Pt1 Cl1 174.697(11)
P3 Pt1 Cl1 82.49(2)
P1 Pt1 P2 99.15(2)
P3 Pt1 P2 167.604(12)
Cl1 Pt1 P2 85.90(2)
C18 Fe1 C13 109.25(5)
C18 Fe1 C22 42.00(5)
C13 Fe1 C22 139.07(5)
C18 Fe1 C14 106.34(5)
C13 Fe1 C14 41.71(5)
C22 Fe1 C14 108.77(6)
C18 Fe1 C19 41.60(5)
C13 Fe1 C19 109.66(5)
C22 Fe1 C19 69.62(5)
C14 Fe1 C19 135.47(5)
C18 Fe1 C17 141.83(5)
C13 Fe1 C17 41.69(5)
C22 Fe1 C17 175.78(5)
C14 Fe1 C17 69.30(5)
C19 Fe1 C17 114.46(5)
C18 Fe1 C15 133.79(5)
C13 Fe1 C15 69.39(5)
C22 Fe1 C15 107.79(6)
C14 Fe1 C15 40.79(5)
C19 Fe1 C15 175.15(5)
C17 Fe1 C15 68.23(5)
C18 Fe1 C21 69.40(5)
C13 Fe1 C21 177.87(5)
C22 Fe1 C21 40.88(5)
C14 Fe1 C21 140.00(6)
C19 Fe1 C21 68.22(6)
C17 Fe1 C21 138.60(5)
C15 Fe1 C21 112.74(6)
C18 Fe1 C16 173.97(5)
C13 Fe1 C16 69.18(5)
C22 Fe1 C16 135.65(5)
C14 Fe1 C16 68.47(5)
C19 Fe1 C16 144.36(5)
C17 Fe1 C16 40.30(5)
C15 Fe1 C16 40.21(5)
C21 Fe1 C16 112.34(5)
C18 Fe1 C20 68.89(5)
C13 Fe1 C20 138.04(5)
C22 Fe1 C20 68.50(6)
C14 Fe1 C20 175.14(5)
C19 Fe1 C20 40.15(5)
C17 Fe1 C20 113.70(6)
C15 Fe1 C20 143.39(5)
C21 Fe1 C20 40.11(6)
C16 Fe1 C20 116.35(6)
C13 P1 C1 98.16(6)
C13 P1 C7 101.31(5)
C1 P1 C7 107.58(6)
C13 P1 Pt1 120.85(4)
C1 P1 Pt1 115.04(4)
C7 P1 Pt1 112.04(5)
C18 P2 C23 107.82(6)
C18 P2 C29 101.18(6)
C23 P2 C29 104.69(6)
C18 P2 Pt1 113.14(4)
C23 P2 Pt1 114.15(4)
C29 P2 Pt1 114.71(4)
O1 P3 C35 106.79(8)
O1 P3 C36 103.87(7)
C35 P3 C36 105.64(8)
O1 P3 Pt1 115.73(4)
C35 P3 Pt1 108.49(6)
C36 P3 Pt1 115.55(5)
P3 O1 H1 109.5
C2 C1 C6 119.76(11)
C2 C1 P1 117.57(9)
C6 C1 P1 121.80(10)
C3 C2 C1 119.84(12)
C3 C2 H2 120.1
C1 C2 H2 120.1
C4 C3 C2 120.18(13)
C4 C3 H3 119.9
C2 C3 H3 119.9
C3 C4 C5 120.05(13)
C3 C4 H4 120.0
C5 C4 H4 120.0
C6 C5 C4 119.98(13)
C6 C5 H5 120.0
C4 C5 H5 120.0
C5 C6 C1 120.11(13)
C5 C6 H6 119.9
C1 C6 H6 119.9
C8 C7 C12 119.15(11)
C8 C7 P1 122.23(9)
C12 C7 P1 118.61(9)
C9 C8 C7 119.81(11)
C9 C8 H8 120.1
C7 C8 H8 120.1
C10 C9 C8 120.55(12)
C10 C9 H9 119.7
C8 C9 H9 119.7
C11 C10 C9 119.90(12)
C11 C10 H10 120.0
C9 C10 H10 120.0
C10 C11 C12 119.81(12)
C10 C11 H11 120.1
C12 C11 H11 120.1
C11 C12 C7 120.77(12)
C11 C12 H12 119.6
C7 C12 H12 119.6
C14 C13 C17 107.09(10)
C14 C13 P1 126.75(9)
C17 C13 P1 126.15(9)
C14 C13 Fe1 69.79(7)
C17 C13 Fe1 70.63(7)
P1 C13 Fe1 125.97(6)
C15 C14 C13 108.15(10)
C15 C14 Fe1 70.92(7)
C13 C14 Fe1 68.51(6)
C15 C14 H14 125.9
C13 C14 H14 125.9
Fe1 C14 H14 126.2
C16 C15 C14 108.29(11)
C16 C15 Fe1 70.38(7)
C14 C15 Fe1 68.29(7)
C16 C15 H15 125.9
C14 C15 H15 125.9
Fe1 C15 H15 127.0
C17 C16 C15 108.40(10)
C17 C16 Fe1 68.90(7)
C15 C16 Fe1 69.41(7)
C17 C16 H16 125.8
C15 C16 H16 125.8
Fe1 C16 H16 127.5
C16 C17 C13 108.06(11)
C16 C17 Fe1 70.80(7)
C13 C17 Fe1 67.68(7)
C16 C17 H17 126.0
C13 C17 H17 126.0
Fe1 C17 H17 127.1
C19 C18 C22 107.50(10)
C19 C18 P2 121.22(9)
C22 C18 P2 131.21(9)
C19 C18 Fe1 70.92(7)
C22 C18 Fe1 69.73(7)
P2 C18 Fe1 122.40(6)
C20 C19 C18 108.03(11)
C20 C19 Fe1 71.36(7)
C18 C19 Fe1 67.47(7)
C20 C19 H19 126.0
C18 C19 H19 126.0
Fe1 C19 H19 126.7
C19 C20 C21 108.49(11)
C19 C20 Fe1 68.49(7)
C21 C20 Fe1 69.21(7)
C19 C20 H20 125.8
C21 C20 H20 125.8
Fe1 C20 H20 128.1
C20 C21 C22 108.33(11)
C20 C21 Fe1 70.68(8)
C22 C21 Fe1 67.87(7)
C20 C21 H21 125.8
C22 C21 H21 125.8
Fe1 C21 H21 127.2
C21 C22 C18 107.64(11)
C21 C22 Fe1 71.25(8)
C18 C22 Fe1 68.27(7)
C21 C22 H22 126.2
C18 C22 H22 126.2
Fe1 C22 H22 125.9
C24 C23 C28 119.25(11)
C24 C23 P2 119.71(9)
C28 C23 P2 121.03(9)
C25 C24 C23 120.12(12)
C25 C24 H24 119.9
C23 C24 H24 119.9
C26 C25 C24 119.95(13)
C26 C25 H25 120.0
C24 C25 H25 120.0
C27 C26 C25 120.37(13)
C27 C26 H26 119.8
C25 C26 H26 119.8
C26 C27 C28 119.91(13)
C26 C27 H27 120.0
C28 C27 H27 120.0
C27 C28 C23 120.39(12)
C27 C28 H28 119.8
C23 C28 H28 119.8
C30 C29 C34 119.22(12)
C30 C29 P2 122.83(9)
C34 C29 P2 117.94(10)
C29 C30 C31 120.25(13)
C29 C30 H30 119.9
C31 C30 H30 119.9
C32 C31 C30 120.33(14)
C32 C31 H31 119.8
C30 C31 H31 119.8
C31 C32 C33 119.63(13)
C31 C32 H32 120.2
C33 C32 H32 120.2
C32 C33 C34 120.47(14)
C32 C33 H33 119.8
C34 C33 H33 119.8
C33 C34 C29 120.08(14)
C33 C34 H34 120.0
C29 C34 H34 120.0
P3 C35 H35A 109.5
P3 C35 H35B 109.5
H35A C35 H35B 109.5
P3 C35 H35C 109.5
H35A C35 H35C 109.5
H35B C35 H35C 109.5
P3 C36 H36A 109.5
P3 C36 H36B 109.5
H36A C36 H36B 109.5
P3 C36 H36C 109.5
H36A C36 H36C 109.5
H36B C36 H36C 109.5
O3 S1 O2 115.60(8)
O3 S1 O4 114.93(7)
O2 S1 O4 113.89(7)
O3 S1 C37 103.01(7)
O2 S1 C37 104.00(7)
O4 S1 C37 103.14(7)
F2 C37 F3 108.01(12)
F2 C37 F1 107.76(12)
F3 C37 F1 107.85(13)
F2 C37 S1 110.78(11)
F3 C37 S1 111.24(10)
F1 C37 S1 111.06(9)
P1B Pt1B P3B 93.801(19)
P1B Pt1B Cl1B 171.525(11)
P3B Pt1B Cl1B 82.05(2)
P1B Pt1B P2B 99.68(2)
P3B Pt1B P2B 165.697(13)
Cl1B Pt1B P2B 85.17(2)
C18B Fe1B C13B 108.29(5)
C18B Fe1B C14B 110.91(6)
C13B Fe1B C14B 41.70(5)
C18B Fe1B C22B 41.96(5)
C13B Fe1B C22B 134.38(5)
C14B Fe1B C22B 107.29(6)
C18B Fe1B C19B 41.95(5)
C13B Fe1B C19B 113.34(5)
C14B Fe1B C19B 143.28(5)
C22B Fe1B C19B 69.89(5)
C18B Fe1B C17B 136.34(5)
C13B Fe1B C17B 41.56(5)
C14B Fe1B C17B 69.39(6)
C22B Fe1B C17B 175.94(5)
C19B Fe1B C17B 111.20(5)
C18B Fe1B C15B 141.25(6)
C13B Fe1B C15B 69.50(5)
C14B Fe1B C15B 41.02(6)
C22B Fe1B C15B 110.78(6)
C19B Fe1B C15B 175.62(5)
C17B Fe1B C15B 68.45(6)
C18B Fe1B C21B 69.76(5)
C13B Fe1B C21B 174.48(5)
C14B Fe1B C21B 133.59(6)
C22B Fe1B C21B 40.86(5)
C19B Fe1B C21B 68.92(6)
C17B Fe1B C21B 143.18(5)
C15B Fe1B C21B 108.58(6)
C18B Fe1B C16B 176.77(5)
C13B Fe1B C16B 69.28(5)
C14B Fe1B C16B 68.85(6)
C22B Fe1B C16B 141.26(5)
C19B Fe1B C16B 136.57(6)
C17B Fe1B C16B 40.44(5)
C15B Fe1B C16B 40.47(6)
C21B Fe1B C16B 112.87(6)
C18B Fe1B C20B 69.59(5)
C13B Fe1B C20B 144.57(5)
C14B Fe1B C20B 173.66(5)
C22B Fe1B C20B 68.61(5)
C19B Fe1B C20B 40.90(5)
C17B Fe1B C20B 114.90(5)
C15B Fe1B C20B 134.95(6)
C21B Fe1B C20B 40.23(5)
C16B Fe1B C20B 111.03(6)
C13B P1B C1B 99.41(6)
C13B P1B C7B 100.12(6)
C1B P1B C7B 108.60(6)
C13B P1B Pt1B 121.76(4)
C1B P1B Pt1B 114.69(4)
C7B P1B Pt1B 110.64(5)
C18B P2B C23B 105.23(6)
C18B P2B C29B 101.02(6)
C23B P2B C29B 106.65(6)
C18B P2B Pt1B 119.65(4)
C23B P2B Pt1B 110.69(4)
C29B P2B Pt1B 112.46(4)
O1B P3B C35B 107.23(7)
O1B P3B C36B 104.43(6)
C35B P3B C36B 104.75(7)
O1B P3B Pt1B 115.85(4)
C35B P3B Pt1B 107.42(5)
C36B P3B Pt1B 116.32(5)
P3B O1B H1B 109.5
C6B C1B C2B 119.99(11)
C6B C1B P1B 122.59(10)
C2B C1B P1B 117.06(9)
C1B C2B C3B 119.70(12)
C1B C2B H2B 120.1
C3B C2B H2B 120.1
C4B C3B C2B 120.03(13)
C4B C3B H3B 120.0
C2B C3B H3B 120.0
C3B C4B C5B 120.06(13)
C3B C4B H4B 120.0
C5B C4B H4B 120.0
C6B C5B C4B 120.20(13)
C6B C5B H5B 119.9
C4B C5B H5B 119.9
C5B C6B C1B 119.99(13)
C5B C6B H6B 120.0
C1B C6B H6B 120.0
C8B C7B C12B 118.88(11)
C8B C7B P1B 121.78(9)
C12B C7B P1B 119.25(9)
C7B C8B C9B 120.00(11)
C7B C8B H8B 120.0
C9B C8B H8B 120.0
C10B C9B C8B 120.52(12)
C10B C9B H9B 119.7
C8B C9B H9B 119.7
C11B C10B C9B 119.85(12)
C11B C10B H10B 120.1
C9B C10B H10B 120.1
C10B C11B C12B 119.83(12)
C10B C11B H11B 120.1
C12B C11B H11B 120.1
C11B C12B C7B 120.91(12)
C11B C12B H12B 119.5
C7B C12B H12B 119.5
C14B C13B C17B 107.13(10)
C14B C13B P1B 127.05(9)
C17B C13B P1B 125.57(9)
C14B C13B Fe1B 69.39(7)
C17B C13B Fe1B 70.34(7)
P1B C13B Fe1B 129.78(6)
C15B C14B C13B 108.01(12)
C15B C14B Fe1B 70.49(8)
C13B C14B Fe1B 68.91(7)
C15B C14B H14B 126.0
C13B C14B H14B 126.0
Fe1B C14B H14B 126.2
C16B C15B C14B 108.24(12)
C16B C15B Fe1B 70.09(8)
C14B C15B Fe1B 68.49(7)
C16B C15B H15B 125.9
C14B C15B H15B 125.9
Fe1B C15B H15B 127.1
C17B C16B C15B 108.46(11)
C17B C16B Fe1B 69.35(7)
C15B C16B Fe1B 69.44(8)
C17B C16B H16B 125.8
C15B C16B H16B 125.8
Fe1B C16B H16B 127.0
C16B C17B C13B 108.14(12)
C16B C17B Fe1B 70.21(8)
C13B C17B Fe1B 68.10(7)
C16B C17B H17B 125.9
C13B C17B H17B 125.9
Fe1B C17B H17B 127.3
C22B C18B C19B 107.04(10)
C22B C18B P2B 126.82(9)
C19B C18B P2B 126.12(9)
C22B C18B Fe1B 69.78(7)
C19B C18B Fe1B 69.82(7)
P2B C18B Fe1B 124.21(6)
C20B C19B C18B 107.88(10)
C20B C19B Fe1B 70.97(7)
C18B C19B Fe1B 68.23(7)
C20B C19B H19B 126.1
C18B C19B H19B 126.1
Fe1B C19B H19B 126.3
C21B C20B C19B 108.54(11)
C21B C20B Fe1B 69.66(7)
C19B C20B Fe1B 68.13(7)
C21B C20B H20B 125.7
C19B C20B H20B 125.7
Fe1B C20B H20B 128.1
C20B C21B C22B 108.34(11)
C20B C21B Fe1B 70.11(7)
C22B C21B Fe1B 68.34(7)
C20B C21B H21B 125.8
C22B C21B H21B 125.8
Fe1B C21B H21B 127.3
C21B C22B C18B 108.19(11)
C21B C22B Fe1B 70.81(7)
C18B C22B Fe1B 68.26(6)
C21B C22B H22B 125.9
C18B C22B H22B 125.9
Fe1B C22B H22B 126.6
C24B C23B C28B 119.37(11)
C24B C23B P2B 119.16(9)
C28B C23B P2B 121.47(10)
C25B C24B C23B 120.19(13)
C25B C24B H24B 119.9
C23B C24B H24B 119.9
C26B C25B C24B 119.94(14)
C26B C25B H25B 120.0
C24B C25B H25B 120.0
C25B C26B C27B 120.35(13)
C25B C26B H26B 119.8
C27B C26B H26B 119.8
C28B C27B C26B 120.08(14)
C28B C27B H27B 120.0
C26B C27B H27B 120.0
C27B C28B C23B 120.07(13)
C27B C28B H28B 120.0
C23B C28B H28B 120.0
C30B C29B C34B 118.87(12)
C30B C29B P2B 122.74(10)
C34B C29B P2B 118.31(10)
C31B C30B C29B 120.36(13)
C31B C30B H30B 119.8
C29B C30B H30B 119.8
C32B C31B C30B 120.13(14)
C32B C31B H31B 119.9
C30B C31B H31B 119.9
C33B C32B C31B 120.08(13)
C33B C32B H32B 120.0
C31B C32B H32B 120.0
C32B C33B C34B 119.89(15)
C32B C33B H33B 120.1
C34B C33B H33B 120.1
C33B C34B C29B 120.65(14)
C33B C34B H34B 119.7
C29B C34B H34B 119.7
P3B C35B H35D 109.5
P3B C35B H35E 109.5
H35D C35B H35E 109.5
P3B C35B H35F 109.5
H35D C35B H35F 109.5
H35E C35B H35F 109.5
P3B C36B H36D 109.5
P3B C36B H36E 109.5
H36D C36B H36E 109.5
P3B C36B H36F 109.5
H36D C36B H36F 109.5
H36E C36B H36F 109.5
O2B S1B O3B 114.89(12)
O2B S1B O4B 115.23(10)
O3B S1B O4B 114.37(13)
O2B S1B C37B 104.17(10)
O3B S1B C37B 103.59(12)
O4B S1B C37B 102.31(10)
F2B C37B F1B 107.16(19)
F2B C37B F3B 106.26(18)
F1B C37B F3B 109.4(2)
F2B C37B S1B 112.28(14)
F1B C37B S1B 111.31(14)
F3B C37B S1B 110.24(17)
O2C S1C O3C 116.7(4)
O2C S1C O4C 114.4(3)
O3C S1C O4C 114.3(4)
O2C S1C C37C 103.9(3)
O3C S1C C37C 103.3(4)
O4C S1C C37C 101.5(3)
F3C C37C F2C 104.8(7)
F3C C37C F1C 107.9(7)
F2C C37C F1C 107.2(6)
F3C C37C S1C 112.1(6)
F2C C37C S1C 113.9(6)
F1C C37C S1C 110.5(5)

loop_
_geom_bond_atom_site_label_1
_geom_bond_atom_site_label_2
_geom_bond_distance
Pt1 P1 2.2644(6)
Pt1 P3 2.2989(7)
Pt1 Cl1 2.3403(6)
Pt1 P2 2.3600(7)
Fe1 C18 1.9977(12)
Fe1 C13 2.0080(12)
Fe1 C22 2.0174(13)
Fe1 C14 2.0252(13)
Fe1 C19 2.0439(13)
Fe1 C17 2.0477(13)
Fe1 C15 2.0601(14)
Fe1 C21 2.0622(14)
Fe1 C16 2.0728(13)
Fe1 C20 2.0816(14)
P1 C13 1.8075(12)
P1 C1 1.8187(13)
P1 C7 1.8189(13)
P2 C18 1.7879(12)
P2 C23 1.8099(12)
P2 C29 1.8256(13)
P3 O1 1.5937(12)
P3 C35 1.7920(16)
P3 C36 1.7977(15)
O1 H1 0.8400
C1 C2 1.3947(18)
C1 C6 1.3966(18)
C2 C3 1.3925(18)
C2 H2 0.9500
C3 C4 1.389(2)
C3 H3 0.9500
C4 C5 1.391(2)
C4 H4 0.9500
C5 C6 1.3890(19)
C5 H5 0.9500
C6 H6 0.9500
C7 C8 1.3956(17)
C7 C12 1.3967(17)
C8 C9 1.3942(18)
C8 H8 0.9500
C9 C10 1.3893(19)
C9 H9 0.9500
C10 C11 1.3848(19)
C10 H10 0.9500
C11 C12 1.3914(18)
C11 H11 0.9500
C12 H12 0.9500
C13 C14 1.4358(16)
C13 C17 1.4435(16)
C14 C15 1.4241(17)
C14 H14 0.9500
C15 C16 1.4207(19)
C15 H15 0.9500
C16 C17 1.4197(18)
C16 H16 0.9500
C17 H17 0.9500
C18 C19 1.4360(17)
C18 C22 1.4389(17)
C19 C20 1.4165(18)
C19 H19 0.9500
C20 C21 1.421(2)
C20 H20 0.9500
C21 C22 1.4252(19)
C21 H21 0.9500
C22 H22 0.9500
C23 C24 1.3956(17)
C23 C28 1.3962(17)
C24 C25 1.3925(19)
C24 H24 0.9500
C25 C26 1.386(2)
C25 H25 0.9500
C26 C27 1.383(2)
C26 H26 0.9500
C27 C28 1.3888(18)
C27 H27 0.9500
C28 H28 0.9500
C29 C30 1.3922(18)
C29 C34 1.3982(18)
C30 C31 1.3942(19)
C30 H30 0.9500
C31 C32 1.384(2)
C31 H31 0.9500
C32 C33 1.389(2)
C32 H32 0.9500
C33 C34 1.389(2)
C33 H33 0.9500
C34 H34 0.9500
C35 H35A 0.9800
C35 H35B 0.9800
C35 H35C 0.9800
C36 H36A 0.9800
C36 H36B 0.9800
C36 H36C 0.9800
S1 O3 1.4357(11)
S1 O2 1.4365(12)
S1 O4 1.4514(12)
S1 C37 1.8290(15)
F1 C37 1.3334(17)
F2 C37 1.3272(18)
F3 C37 1.3265(17)
Pt1B P1B 2.2584(7)
Pt1B P3B 2.3040(7)
Pt1B Cl1B 2.3463(6)
Pt1B P2B 2.3554(7)
Fe1B C18B 2.0021(13)
Fe1B C13B 2.0153(12)
Fe1B C14B 2.0218(14)
Fe1B C22B 2.0227(13)
Fe1B C19B 2.0236(14)
Fe1B C17B 2.0454(13)
Fe1B C15B 2.0483(15)
Fe1B C21B 2.0554(13)
Fe1B C16B 2.0568(14)
Fe1B C20B 2.0613(14)
P1B C13B 1.8096(13)
P1B C1B 1.8145(13)
P1B C7B 1.8225(13)
P2B C18B 1.7944(12)
P2B C23B 1.8116(13)
P2B C29B 1.8261(13)
P3B O1B 1.5921(11)
P3B C35B 1.7988(15)
P3B C36B 1.8039(14)
O1B H1B 0.8400
C1B C6B 1.3937(17)
C1B C2B 1.3980(18)
C2B C3B 1.3979(18)
C2B H2B 0.9500
C3B C4B 1.391(2)
C3B H3B 0.9500
C4B C5B 1.392(2)
C4B H4B 0.9500
C5B C6B 1.3902(19)
C5B H5B 0.9500
C6B H6B 0.9500
C7B C8B 1.3939(17)
C7B C12B 1.4019(17)
C8B C9B 1.3957(18)
C8B H8B 0.9500
C9B C10B 1.389(2)
C9B H9B 0.9500
C10B C11B 1.3871(19)
C10B H10B 0.9500
C11B C12B 1.3880(18)
C11B H11B 0.9500
C12B H12B 0.9500
C13B C14B 1.4368(17)
C13B C17B 1.4408(17)
C14B C15B 1.4261(19)
C14B H14B 0.9500
C15B C16B 1.420(2)
C15B H15B 0.9500
C16B C17B 1.4179(18)
C16B H16B 0.9500
C17B H17B 0.9500
C18B C22B 1.4413(16)
C18B C19B 1.4411(16)
C19B C20B 1.4277(18)
C19B H19B 0.9500
C20B C21B 1.4156(19)
C20B H20B 0.9500
C21B C22B 1.4237(17)
C21B H21B 0.9500
C22B H22B 0.9500
C23B C24B 1.3958(18)
C23B C28B 1.4005(17)
C24B C25B 1.3929(19)
C24B H24B 0.9500
C25B C26B 1.383(2)
C25B H25B 0.9500
C26B C27B 1.389(3)
C26B H26B 0.9500
C27B C28B 1.3868(19)
C27B H27B 0.9500
C28B H28B 0.9500
C29B C30B 1.3950(18)
C29B C34B 1.3965(19)
C30B C31B 1.391(2)
C30B H30B 0.9500
C31B C32B 1.388(2)
C31B H31B 0.9500
C32B C33B 1.384(2)
C32B H32B 0.9500
C33B C34B 1.391(2)
C33B H33B 0.9500
C34B H34B 0.9500
C35B H35D 0.9800
C35B H35E 0.9800
C35B H35F 0.9800
C36B H36D 0.9800
C36B H36E 0.9800
C36B H36F 0.9800
S1B O2B 1.4373(16)
S1B O3B 1.4418(18)
S1B O4B 1.4498(16)
S1B C37B 1.822(2)
F1B C37B 1.329(2)
F2B C37B 1.326(3)
F3B C37B 1.332(3)
S1C O2C 1.421(5)
S1C O3C 1.424(8)
S1C O4C 1.468(5)
S1C C37C 1.809(8)
F1C C37C 1.350(8)
F2C C37C 1.325(9)
F3C C37C 1.316(10)

loop_
_geom_hbond_atom_site_label_D
_geom_hbond_atom_site_label_H
_geom_hbond_atom_site_label_A
_geom_hbond_distance_DH
_geom_hbond_distance_HA
_geom_hbond_distance_DA
_geom_hbond_angle_DHA
_geom_hbond_publ_flag
O1 H1 O4B^a 0.84 1.93 2.7431(19) 163.5 yes
O1 H1 O4C^b 0.84 2.05 2.815(5) 152.1 yes
O1B H1B O4 0.84 1.89 2.7220(16) 172.7 yes

loop_
_geom_torsion_atom_site_label_1
_geom_torsion_atom_site_label_2
_geom_torsion_atom_site_label_3
_geom_torsion_atom_site_label_4
_geom_torsion
C13 P1 C1 C2 -78.33(10)
C7 P1 C1 C2 177.00(9)
Pt1 P1 C1 C2 51.37(11)
C13 P1 C1 C6 90.92(11)
C7 P1 C1 C6 -13.76(12)
Pt1 P1 C1 C6 -139.38(10)
C6 C1 C2 C3 -2.92(19)
P1 C1 C2 C3 166.56(10)
C1 C2 C3 C4 1.8(2)
C2 C3 C4 C5 0.8(2)
C3 C4 C5 C6 -2.2(2)
C4 C5 C6 C1 1.1(2)
C2 C1 C6 C5 1.5(2)
P1 C1 C6 C5 -167.52(11)
C13 P1 C7 C8 151.04(10)
C1 P1 C7 C8 -106.53(11)
Pt1 P1 C7 C8 20.86(11)
C13 P1 C7 C12 -27.65(11)
C1 P1 C7 C12 74.78(12)
Pt1 P1 C7 C12 -157.83(9)
C12 C7 C8 C9 -0.21(19)
P1 C7 C8 C9 -178.90(10)
C7 C8 C9 C10 0.31(19)
C8 C9 C10 C11 -0.3(2)
C9 C10 C11 C12 0.2(2)
C10 C11 C12 C7 -0.1(2)
C8 C7 C12 C11 0.1(2)
P1 C7 C12 C11 178.84(11)
C1 P1 C13 C14 -169.39(10)
C7 P1 C13 C14 -59.52(11)
Pt1 P1 C13 C14 64.89(11)
C1 P1 C13 C17 8.79(11)
C7 P1 C13 C17 118.66(10)
Pt1 P1 C13 C17 -116.92(10)
C1 P1 C13 Fe1 100.09(8)
C7 P1 C13 Fe1 -150.04(7)
Pt1 P1 C13 Fe1 -25.62(9)
C17 C13 C14 C15 1.04(13)
P1 C13 C14 C15 179.51(9)
Fe1 C13 C14 C15 -60.08(8)
C17 C13 C14 Fe1 61.12(8)
P1 C13 C14 Fe1 -120.41(9)
C13 C14 C15 C16 -0.61(14)
Fe1 C14 C15 C16 -59.18(9)
C13 C14 C15 Fe1 58.57(8)
C14 C15 C16 C17 -0.08(14)
Fe1 C15 C16 C17 -57.98(8)
C14 C15 C16 Fe1 57.89(8)
C15 C16 C17 C13 0.73(14)
Fe1 C16 C17 C13 -57.56(8)
C15 C16 C17 Fe1 58.29(9)
C14 C13 C17 C16 -1.10(13)
P1 C13 C17 C16 -179.57(9)
Fe1 C13 C17 C16 59.48(9)
C14 C13 C17 Fe1 -60.58(8)
P1 C13 C17 Fe1 120.94(9)
C23 P2 C18 C19 156.04(9)
C29 P2 C18 C19 -94.39(10)
Pt1 P2 C18 C19 28.83(10)
C23 P2 C18 C22 -20.66(13)
C29 P2 C18 C22 88.91(12)
Pt1 P2 C18 C22 -147.87(10)
C23 P2 C18 Fe1 69.94(8)
C29 P2 C18 Fe1 179.51(7)
Pt1 P2 C18 Fe1 -57.27(7)
C22 C18 C19 C20 0.37(13)
P2 C18 C19 C20 -177.03(9)
Fe1 C18 C19 C20 -60.07(8)
C22 C18 C19 Fe1 60.44(8)
P2 C18 C19 Fe1 -116.96(8)
C18 C19 C20 C21 -0.07(14)
Fe1 C19 C20 C21 -57.72(9)
C18 C19 C20 Fe1 57.65(8)
C19 C20 C21 C22 -0.26(14)
Fe1 C20 C21 C22 -57.55(9)
C19 C20 C21 Fe1 57.29(9)
C20 C21 C22 C18 0.49(14)
Fe1 C21 C22 C18 -58.79(8)
C20 C21 C22 Fe1 59.28(9)
C19 C18 C22 C21 -0.53(13)
P2 C18 C22 C21 176.51(9)
Fe1 C18 C22 C21 60.67(9)
C19 C18 C22 Fe1 -61.20(8)
P2 C18 C22 Fe1 115.84(11)
C18 P2 C23 C24 -123.99(10)
C29 P2 C23 C24 128.86(10)
Pt1 P2 C23 C24 2.63(11)
C18 P2 C23 C28 55.03(12)
C29 P2 C23 C28 -52.11(11)
Pt1 P2 C23 C28 -178.34(9)
C28 C23 C24 C25 -1.3(2)
P2 C23 C24 C25 177.78(11)
C23 C24 C25 C26 0.1(2)
C24 C25 C26 C27 1.1(3)
C25 C26 C27 C28 -1.2(3)
C26 C27 C28 C23 0.0(2)
C24 C23 C28 C27 1.2(2)
P2 C23 C28 C27 -177.84(11)
C18 P2 C29 C30 -135.24(10)
C23 P2 C29 C30 -23.26(11)
Pt1 P2 C29 C30 102.62(10)
C18 P2 C29 C34 46.11(11)
C23 P2 C29 C34 158.09(10)
Pt1 P2 C29 C34 -76.03(11)
C34 C29 C30 C31 -1.96(19)
P2 C29 C30 C31 179.41(10)
C29 C30 C31 C32 1.1(2)
C30 C31 C32 C33 0.3(2)
C31 C32 C33 C34 -0.9(2)
C32 C33 C34 C29 0.0(2)
C30 C29 C34 C33 1.4(2)
P2 C29 C34 C33 -179.87(12)
O3 S1 C37 F2 -49.81(12)
O2 S1 C37 F2 -170.79(10)
O4 S1 C37 F2 70.08(11)
O3 S1 C37 F3 -169.96(11)
O2 S1 C37 F3 69.06(12)
O4 S1 C37 F3 -50.07(12)
O3 S1 C37 F1 69.91(12)
O2 S1 C37 F1 -51.07(11)
O4 S1 C37 F1 -170.21(10)
C13B P1B C1B C6B -89.14(11)
C7B P1B C1B C6B 14.96(12)
Pt1B P1B C1B C6B 139.30(10)
C13B P1B C1B C2B 83.97(10)
C7B P1B C1B C2B -171.93(9)
Pt1B P1B C1B C2B -47.59(10)
C6B C1B C2B C3B 1.69(19)
P1B C1B C2B C3B -171.61(10)
C1B C2B C3B C4B -1.1(2)
C2B C3B C4B C5B -0.2(2)
C3B C4B C5B C6B 1.0(2)
C4B C5B C6B C1B -0.4(2)
C2B C1B C6B C5B -1.0(2)
P1B C1B C6B C5B 171.96(11)
C13B P1B C7B C8B -144.13(10)
C1B P1B C7B C8B 112.27(11)
Pt1B P1B C7B C8B -14.44(11)
C13B P1B C7B C12B 32.38(11)
C1B P1B C7B C12B -71.22(11)
Pt1B P1B C7B C12B 162.07(9)
C12B C7B C8B C9B -0.21(18)
P1B C7B C8B C9B 176.31(10)
C7B C8B C9B C10B -0.12(19)
C8B C9B C10B C11B 0.4(2)
C9B C10B C11B C12B -0.3(2)
C10B C11B C12B C7B 0.0(2)
C8B C7B C12B C11B 0.3(2)
P1B C7B C12B C11B -176.35(11)
C1B P1B C13B C14B 161.54(11)
C7B P1B C13B C14B 50.56(12)
Pt1B P1B C13B C14B -71.56(11)
C1B P1B C13B C17B -12.05(11)
C7B P1B C13B C17B -123.02(10)
Pt1B P1B C13B C17B 114.86(10)
C1B P1B C13B Fe1B -105.33(9)
C7B P1B C13B Fe1B 143.70(8)
Pt1B P1B C13B Fe1B 21.58(10)
C17B C13B C14B C15B -0.64(14)
P1B C13B C14B C15B -175.19(9)
Fe1B C13B C14B C15B 59.88(9)
C17B C13B C14B Fe1B -60.52(8)
P1B C13B C14B Fe1B 124.93(10)
C13B C14B C15B C16B 0.09(15)
Fe1B C14B C15B C16B 58.99(10)
C13B C14B C15B Fe1B -58.89(9)
C14B C15B C16B C17B 0.51(15)
Fe1B C15B C16B C17B 58.51(9)
C14B C15B C16B Fe1B -58.00(9)
C15B C16B C17B C13B -0.91(14)
Fe1B C16B C17B C13B 57.66(8)
C15B C16B C17B Fe1B -58.57(10)
C14B C13B C17B C16B 0.95(13)
P1B C13B C17B C16B 175.60(9)
Fe1B C13B C17B C16B -58.96(9)
C14B C13B C17B Fe1B 59.92(8)
P1B C13B C17B Fe1B -125.44(9)
C23B P2B C18B C22B 10.37(12)
C29B P2B C18B C22B -100.47(11)
Pt1B P2B C18B C22B 135.56(9)
C23B P2B C18B C19B -167.73(10)
C29B P2B C18B C19B 81.44(11)
Pt1B P2B C18B C19B -42.53(11)
C23B P2B C18B Fe1B -78.88(8)
C29B P2B C18B Fe1B 170.29(7)
Pt1B P2B C18B Fe1B 46.31(8)
C22B C18B C19B C20B -0.01(13)
P2B C18B C19B C20B 178.40(9)
Fe1B C18B C19B C20B 60.14(8)
C22B C18B C19B Fe1B -60.15(8)
P2B C18B C19B Fe1B 118.25(9)
C18B C19B C20B C21B -0.41(14)
Fe1B C19B C20B C21B 58.02(9)
C18B C19B C20B Fe1B -58.43(8)
C19B C20B C21B C22B 0.67(15)
Fe1B C20B C21B C22B 57.76(9)
C19B C20B C21B Fe1B -57.09(9)
C20B C21B C22B C18B -0.67(14)
Fe1B C21B C22B C18B 58.18(8)
C20B C21B C22B Fe1B -58.85(9)
C19B C18B C22B C21B 0.42(13)
P2B C18B C22B C21B -177.97(9)
Fe1B C18B C22B C21B -59.76(9)
C19B C18B C22B Fe1B 60.18(8)
P2B C18B C22B Fe1B -118.21(9)
C18B P2B C23B C24B 115.06(11)
C29B P2B C23B C24B -138.19(10)
Pt1B P2B C23B C24B -15.55(11)
C18B P2B C23B C28B -64.57(12)
C29B P2B C23B C28B 42.18(12)
Pt1B P2B C23B C28B 164.82(9)
C28B C23B C24B C25B 0.2(2)
P2B C23B C24B C25B -179.48(12)
C23B C24B C25B C26B -0.3(2)
C24B C25B C26B C27B 0.3(3)
C25B C26B C27B C28B -0.1(3)
C26B C27B C28B C23B 0.0(2)
C24B C23B C28B C27B 0.0(2)
P2B C23B C28B C27B 179.66(11)
C18B P2B C29B C30B 136.75(10)
C23B P2B C29B C30B 27.02(12)
Pt1B P2B C29B C30B -94.50(10)
C18B P2B C29B C34B -46.45(11)
C23B P2B C29B C34B -156.17(10)
Pt1B P2B C29B C34B 82.30(11)
C34B C29B C30B C31B 1.36(19)
P2B C29B C30B C31B 178.15(10)
C29B C30B C31B C32B 0.0(2)
C30B C31B C32B C33B -1.1(2)
C31B C32B C33B C34B 0.9(3)
C32B C33B C34B C29B 0.5(2)
C30B C29B C34B C33B -1.6(2)
P2B C29B C34B C33B -178.52(12)
O2B S1B C37B F2B -172.84(15)
O3B S1B C37B F2B -52.33(18)
O4B S1B C37B F2B 66.82(17)
O2B S1B C37B F1B -52.70(19)
O3B S1B C37B F1B 67.8(2)
O4B S1B C37B F1B -173.04(17)
O2B S1B C37B F3B 68.89(19)
O3B S1B C37B F3B -170.60(18)
O4B S1B C37B F3B -51.4(2)
O2C S1C C37C F3C -63.0(7)
O3C S1C C37C F3C 174.7(7)
O4C S1C C37C F3C 55.9(7)
O2C S1C C37C F2C 178.1(5)
O3C S1C C37C F2C 55.8(7)
O4C S1C C37C F2C -62.9(6)
O2C S1C C37C F1C 57.4(6)
O3C S1C C37C F1C -65.0(7)
O4C S1C C37C F1C 176.3(5)
